data_7023690
loop_
_publ_author_name
'Saad, Fawaz A.'
'Knight, James C.'
'Kariuki, Benson M.'
'Amoroso, Angelo J.'

_publ_section_title
;
 Co-ordinative properties of a tripodal trisamide ligand with a capped
 octahedral preference.
;
_journal_issue 41
_journal_name_full 'Dalton transactions (Cambridge, England : 2003)'
_journal_page_first 14826
_journal_page_last 14835
_journal_paper_doi 10.1039/c3dt51791h
_journal_volume 42
_journal_year 2013
_chemical_formula_moiety 'C33 H45 Cl2 N7 O3 Zn'
_chemical_formula_sum 'C33 H45 Cl2 N7 O3 Zn'
_chemical_formula_weight 724.03
_chemical_name_systematic
;
 ?
;
_space_group_IT_number 15
_symmetry_cell_setting monoclinic
_symmetry_space_group_name_Hall '-C 2yc'
_symmetry_space_group_name_H-M 'C 1 2/c 1'
_atom_sites_solution_hydrogens geom
_atom_sites_solution_primary direct
_atom_sites_solution_secondary difmap
_audit_creation_method SHELXL-97
_cell_angle_alpha 90.00
_cell_angle_beta 119.271(2)
_cell_angle_gamma 90.00
_cell_formula_units_Z 8
_cell_length_a 35.4990(4)
_cell_length_b 9.1250(7)
_cell_length_c 24.5700(12)
_cell_measurement_reflns_used 4540
_cell_measurement_temperature 140(2)
_cell_measurement_theta_max 25.32
_cell_measurement_theta_min 2.97
_cell_volume 6942.7(7)
_computing_cell_refinement DENZO/SCALEPACK
_computing_data_collection 'cOLLECT,Nonius BV, 1997-2001'
_computing_data_reduction DENZO/SCALEPACK
_computing_structure_refinement SHELXL-97
_computing_structure_solution SHELXs-97
_diffrn_ambient_temperature 140(2)
_diffrn_measured_fraction_theta_full 0.991
_diffrn_measured_fraction_theta_max 0.991
_diffrn_measurement_device_type KappaCCD
_diffrn_measurement_method CCD
_diffrn_radiation_monochromator graphite
_diffrn_radiation_source 'fine-focus sealed tube'
_diffrn_radiation_type MoK\a
_diffrn_radiation_wavelength 0.71073
_diffrn_reflns_av_R_equivalents 0.0696
_diffrn_reflns_av_sigmaI/netI 0.0754
_diffrn_reflns_limit_h_max 42
_diffrn_reflns_limit_h_min -42
_diffrn_reflns_limit_k_max 10
_diffrn_reflns_limit_k_min -10
_diffrn_reflns_limit_l_max 28
_diffrn_reflns_limit_l_min -29
_diffrn_reflns_number 16682
_diffrn_reflns_theta_full 25.32
_diffrn_reflns_theta_max 25.32
_diffrn_reflns_theta_min 2.97
_exptl_absorpt_coefficient_mu 0.906
_exptl_absorpt_correction_T_max 0.8397
_exptl_absorpt_correction_T_min 0.7729
_exptl_absorpt_correction_type empirical
_exptl_absorpt_process_details Denzo/Scalepack
_exptl_crystal_colour colourless
_exptl_crystal_density_diffrn 1.385
_exptl_crystal_density_method 'not measured'
_exptl_crystal_description block
_exptl_crystal_F_000 3040
_exptl_crystal_size_max 0.30
_exptl_crystal_size_mid 0.20
_exptl_crystal_size_min 0.20
_refine_diff_density_max 1.895
_refine_diff_density_min -0.908
_refine_diff_density_rms 0.119
_refine_ls_extinction_method none
_refine_ls_goodness_of_fit_ref 1.086
_refine_ls_hydrogen_treatment constr
_refine_ls_matrix_type full
_refine_ls_number_parameters 424
_refine_ls_number_reflns 6270
_refine_ls_number_restraints 0
_refine_ls_restrained_S_all 1.086
_refine_ls_R_factor_all 0.1143
_refine_ls_R_factor_gt 0.0765
_refine_ls_shift/su_max 0.006
_refine_ls_shift/su_mean 0.000
_refine_ls_structure_factor_coef Fsqd
_refine_ls_weighting_details 'calc w=1/[\s^2^(Fo^2^)+(0.1007P)^2^+42.9758P] where P=(Fo^2^+2Fc^2^)/3'
_refine_ls_weighting_scheme calc
_refine_ls_wR_factor_gt 0.1891
_refine_ls_wR_factor_ref 0.2081
_reflns_number_gt 4540
_reflns_number_total 6270
_reflns_threshold_expression >2\s(I)
_cod_data_source_file c3dt51791h.txt
_cod_data_source_block aja0919b
_cod_depositor_comments
;
The following automatic conversions were performed:

'_symmetry_cell_setting' value 'Monoclinic' changed to 'monoclinic'
according to /home/saulius/struct/CIF-dictionaries/cif_core.dic
dictionary named 'cif_core.dic' version 2.4.2 from 2011-04-26.

Automatic conversion script
Id: cif_fix_values 1891 2012-01-12 08:04:46Z andrius 
;
_cod_original_cell_volume 6942.7(6)
_cod_original_sg_symbol_H-M C2/c
_cod_database_code 7023690

loop_
_symmetry_equiv_pos_as_xyz
'x, y, z'
'-x, y, -z+1/2'
'x+1/2, y+1/2, z'
'-x+1/2, y+1/2, -z+1/2'
'-x, -y, -z'
'x, -y, z-1/2'
'-x+1/2, -y+1/2, -z'
'x+1/2, -y+1/2, z-1/2'

loop_
_atom_site_label
_atom_site_type_symbol
_atom_site_fract_x
_atom_site_fract_y
_atom_site_fract_z
_atom_site_U_iso_or_equiv
_atom_site_adp_type
_atom_site_occupancy
_atom_site_symmetry_multiplicity
_atom_site_calc_flag
_atom_site_refinement_flags
C1 C 0.5618(2) 0.2382(6) 0.1817(3) 0.0330(14) Uani 1 1 d .
H1A H 0.5613 0.2086 0.2201 0.040 Uiso 1 1 calc R
H1B H 0.5924 0.2483 0.1921 0.040 Uiso 1 1 calc R
C2 C 0.5405(2) 0.1206(7) 0.1325(3) 0.0311(14) Uani 1 1 d .
C3 C 0.5635(2) 0.0017(7) 0.1289(3) 0.0364(15) Uani 1 1 d .
H3 H 0.5940 -0.0028 0.1543 0.044 Uiso 1 1 calc R
C4 C 0.5414(2) -0.1099(7) 0.0875(3) 0.0345(15) Uani 1 1 d .
H4 H 0.5567 -0.1918 0.0843 0.041 Uiso 1 1 calc R
C5 C 0.4971(2) -0.1031(7) 0.0508(3) 0.0342(14) Uani 1 1 d .
H5 H 0.4815 -0.1802 0.0229 0.041 Uiso 1 1 calc R
C6 C 0.4761(2) 0.0214(7) 0.0561(3) 0.0308(14) Uani 1 1 d .
C7 C 0.4000(2) -0.0581(7) -0.0159(3) 0.0345(15) Uani 1 1 d .
C8 C 0.3532(2) -0.0044(7) -0.0427(3) 0.0397(16) Uani 1 1 d .
C9 C 0.3230(2) -0.1245(8) -0.0847(4) 0.0527(19) Uani 1 1 d .
H9A H 0.2930 -0.0961 -0.0988 0.079 Uiso 1 1 calc R
H9B H 0.3293 -0.2165 -0.0613 0.079 Uiso 1 1 calc R
H9C H 0.3272 -0.1378 -0.1209 0.079 Uiso 1 1 calc R
C10 C 0.3442(2) 0.0198(9) 0.0122(3) 0.0519(19) Uani 1 1 d .
H10A H 0.3146 0.0558 -0.0040 0.078 Uiso 1 1 calc R
H10B H 0.3645 0.0921 0.0411 0.078 Uiso 1 1 calc R
H10C H 0.3476 -0.0730 0.0342 0.078 Uiso 1 1 calc R
C11 C 0.3454(2) 0.1358(9) -0.0807(4) 0.057(2) Uani 1 1 d .
H11A H 0.3544 0.1209 -0.1122 0.086 Uiso 1 1 calc R
H11B H 0.3621 0.2161 -0.0529 0.086 Uiso 1 1 calc R
H11C H 0.3146 0.1603 -0.1014 0.086 Uiso 1 1 calc R
C12 C 0.54743(19) 0.4782(7) 0.2139(3) 0.0324(14) Uani 1 1 d .
H12A H 0.5435 0.4214 0.2451 0.039 Uiso 1 1 calc R
H12B H 0.5773 0.5166 0.2343 0.039 Uiso 1 1 calc R
C13 C 0.51588(19) 0.6023(6) 0.1898(3) 0.0287(13) Uani 1 1 d .
C14 C 0.5272(2) 0.7473(7) 0.2071(3) 0.0343(15) Uani 1 1 d .
H14 H 0.5564 0.7744 0.2335 0.041 Uiso 1 1 calc R
C15 C 0.4944(2) 0.8523(7) 0.1848(3) 0.0340(14) Uani 1 1 d .
H15 H 0.5011 0.9527 0.1952 0.041 Uiso 1 1 calc R
C16 C 0.4518(2) 0.8085(7) 0.1472(3) 0.0348(15) Uani 1 1 d .
H16 H 0.4289 0.8778 0.1328 0.042 Uiso 1 1 calc R
C17 C 0.4434(2) 0.6635(7) 0.1314(3) 0.0312(14) Uani 1 1 d .
C18 C 0.3711(2) 0.6189(7) 0.1148(3) 0.0356(15) Uani 1 1 d .
C19 C 0.3293(2) 0.5312(8) 0.0786(3) 0.0436(17) Uani 1 1 d .
C20 C 0.3256(3) 0.4361(10) 0.1272(4) 0.074(3) Uani 1 1 d .
H20A H 0.2983 0.3819 0.1072 0.110 Uiso 1 1 calc R
H20B H 0.3265 0.4988 0.1602 0.110 Uiso 1 1 calc R
H20C H 0.3498 0.3668 0.1455 0.110 Uiso 1 1 calc R
C21 C 0.2921(2) 0.6430(8) 0.0493(4) 0.056(2) Uani 1 1 d .
H21A H 0.2962 0.7070 0.0207 0.085 Uiso 1 1 calc R
H21B H 0.2917 0.7022 0.0824 0.085 Uiso 1 1 calc R
H21C H 0.2645 0.5909 0.0263 0.085 Uiso 1 1 calc R
C22 C 0.3283(2) 0.4338(9) 0.0278(4) 0.061(2) Uani 1 1 d .
H22A H 0.3282 0.4950 -0.0051 0.091 Uiso 1 1 calc R
H22B H 0.3023 0.3730 0.0100 0.091 Uiso 1 1 calc R
H22C H 0.3539 0.3707 0.0457 0.091 Uiso 1 1 calc R
C23 C 0.55287(19) 0.4565(7) 0.1176(3) 0.0323(14) Uani 1 1 d .
H23A H 0.5353 0.5465 0.1010 0.039 Uiso 1 1 calc R
H23B H 0.5460 0.3912 0.0817 0.039 Uiso 1 1 calc R
C24 C 0.6004(2) 0.4981(7) 0.1478(3) 0.0317(14) Uani 1 1 d .
C25 C 0.6297(2) 0.4158(7) 0.1408(3) 0.0365(15) Uani 1 1 d .
H25 H 0.6209 0.3325 0.1142 0.044 Uiso 1 1 calc R
C26 C 0.6730(2) 0.4569(7) 0.1736(3) 0.0400(16) Uani 1 1 d .
H26 H 0.6942 0.4006 0.1700 0.048 Uiso 1 1 calc R
C27 C 0.6850(2) 0.5799(7) 0.2113(3) 0.0398(16) Uani 1 1 d .
H27 H 0.7143 0.6105 0.2337 0.048 Uiso 1 1 calc R
C28 C 0.65307(19) 0.6564(7) 0.2153(3) 0.0318(14) Uani 1 1 d .
C29 C 0.6961(2) 0.8718(8) 0.2779(3) 0.0406(16) Uani 1 1 d .
C30 C 0.6928(2) 1.0119(8) 0.3098(3) 0.0432(16) Uani 1 1 d .
C31 C 0.6912(2) 1.1406(8) 0.2686(3) 0.0477(18) Uani 1 1 d .
H31A H 0.7173 1.1399 0.2645 0.072 Uiso 1 1 calc R
H31B H 0.6897 1.2329 0.2878 0.072 Uiso 1 1 calc R
H31C H 0.6657 1.1311 0.2273 0.072 Uiso 1 1 calc R
C32 C 0.7343(2) 1.0234(9) 0.3734(4) 0.058(2) Uani 1 1 d .
H32A H 0.7364 0.9385 0.3991 0.087 Uiso 1 1 calc R
H32B H 0.7335 1.1135 0.3945 0.087 Uiso 1 1 calc R
H32C H 0.7594 1.0255 0.3669 0.087 Uiso 1 1 calc R
C33 C 0.6528(2) 1.0188(8) 0.3187(3) 0.0464(17) Uani 1 1 d .
H33A H 0.6266 1.0155 0.2779 0.070 Uiso 1 1 calc R
H33B H 0.6534 1.1102 0.3400 0.070 Uiso 1 1 calc R
H33C H 0.6531 0.9352 0.3439 0.070 Uiso 1 1 calc R
N1 N 0.53971(16) 0.3815(5) 0.1598(2) 0.0314(12) Uani 1 1 d .
N2 N 0.49734(16) 0.1313(5) 0.0958(2) 0.0310(12) Uani 1 1 d .
N3 N 0.43147(16) 0.0419(6) 0.0220(2) 0.0380(13) Uani 1 1 d .
H3A H 0.4221 0.1292 0.0249 0.046 Uiso 1 1 calc R
N4 N 0.47486(16) 0.5599(6) 0.1516(2) 0.0316(12) Uani 1 1 d .
N5 N 0.40146(16) 0.6081(6) 0.0950(2) 0.0354(12) Uani 1 1 d .
H5A H 0.3943 0.5659 0.0590 0.042 Uiso 1 1 calc R
N6 N 0.61129(16) 0.6196(5) 0.1842(2) 0.0330(12) Uani 1 1 d .
N7 N 0.66026(17) 0.7835(6) 0.2513(3) 0.0401(13) Uani 1 1 d .
H7 H 0.6389 0.8101 0.2576 0.048 Uiso 1 1 calc R
O1 O 0.40924(16) -0.1786(5) -0.0257(3) 0.0552(14) Uani 1 1 d .
O2 O 0.37815(15) 0.6939(5) 0.1600(2) 0.0462(12) Uani 1 1 d .
O3 O 0.72734(18) 0.8469(7) 0.2726(3) 0.081(2) Uani 1 1 d .
Zn1 Zn 0.47187(2) 0.33815(8) 0.11362(3) 0.0306(2) Uani 1 1 d .
Cl1 Cl 0.43258(5) 0.41000(15) 0.01088(6) 0.0279(3) Uani 1 1 d .
Cl2 Cl 0.43709(4) 0.21645(13) 0.16011(5) 0.0144(3) Uani 1 1 d .

loop_
_atom_site_aniso_label
_atom_site_aniso_U_11
_atom_site_aniso_U_22
_atom_site_aniso_U_33
_atom_site_aniso_U_23
_atom_site_aniso_U_13
_atom_site_aniso_U_12
C1 0.035(3) 0.029(3) 0.037(3) 0.003(3) 0.018(3) 0.002(3)
C2 0.038(3) 0.030(3) 0.032(3) 0.006(3) 0.023(3) 0.002(3)
C3 0.037(4) 0.036(4) 0.039(4) 0.004(3) 0.022(3) 0.006(3)
C4 0.042(4) 0.030(3) 0.039(4) 0.002(3) 0.025(3) 0.008(3)
C5 0.047(4) 0.031(3) 0.031(3) -0.001(3) 0.025(3) -0.007(3)
C6 0.038(3) 0.029(3) 0.031(3) 0.000(3) 0.020(3) 0.001(3)
C7 0.040(4) 0.033(4) 0.031(3) -0.006(3) 0.018(3) -0.006(3)
C8 0.039(4) 0.042(4) 0.036(4) -0.007(3) 0.017(3) -0.004(3)
C9 0.043(4) 0.053(5) 0.060(5) -0.013(4) 0.023(4) -0.009(4)
C10 0.045(4) 0.059(5) 0.056(4) -0.016(4) 0.029(4) -0.010(4)
C11 0.045(4) 0.055(5) 0.061(5) 0.000(4) 0.018(4) 0.002(4)
C12 0.036(3) 0.031(3) 0.031(3) -0.005(3) 0.018(3) -0.009(3)
C13 0.032(3) 0.027(3) 0.029(3) -0.001(3) 0.017(3) -0.003(3)
C14 0.040(4) 0.034(4) 0.035(3) 0.001(3) 0.024(3) -0.002(3)
C15 0.045(4) 0.028(3) 0.038(3) -0.001(3) 0.027(3) -0.002(3)
C16 0.044(4) 0.030(4) 0.031(3) 0.004(3) 0.019(3) 0.008(3)
C17 0.035(3) 0.032(3) 0.029(3) 0.001(3) 0.017(3) 0.001(3)
C18 0.038(4) 0.030(3) 0.036(4) 0.003(3) 0.016(3) 0.007(3)
C19 0.035(4) 0.037(4) 0.053(4) 0.004(3) 0.017(3) 0.002(3)
C20 0.065(6) 0.060(6) 0.083(6) 0.017(5) 0.026(5) -0.018(5)
C21 0.034(4) 0.048(5) 0.072(5) -0.003(4) 0.014(4) 0.004(3)
C22 0.039(4) 0.055(5) 0.070(5) -0.020(4) 0.013(4) -0.005(4)
C23 0.035(3) 0.028(3) 0.035(3) 0.000(3) 0.018(3) -0.002(3)
C24 0.038(3) 0.030(3) 0.030(3) 0.001(3) 0.019(3) -0.002(3)
C25 0.041(4) 0.031(3) 0.041(4) -0.006(3) 0.022(3) -0.005(3)
C26 0.039(4) 0.038(4) 0.049(4) -0.001(3) 0.026(3) -0.001(3)
C27 0.040(4) 0.038(4) 0.043(4) -0.003(3) 0.022(3) -0.006(3)
C28 0.029(3) 0.032(3) 0.034(3) -0.005(3) 0.016(3) -0.003(3)
C29 0.034(4) 0.041(4) 0.044(4) -0.004(3) 0.017(3) -0.005(3)
C30 0.045(4) 0.042(4) 0.041(4) -0.005(3) 0.019(3) -0.007(3)
C31 0.053(4) 0.042(4) 0.056(4) 0.005(4) 0.033(4) -0.004(3)
C32 0.054(5) 0.053(5) 0.049(4) -0.003(4) 0.010(4) -0.003(4)
C33 0.054(4) 0.037(4) 0.055(4) -0.004(3) 0.032(4) -0.001(3)
N1 0.034(3) 0.028(3) 0.032(3) -0.001(2) 0.017(2) 0.000(2)
N2 0.033(3) 0.031(3) 0.031(3) 0.003(2) 0.017(2) 0.001(2)
N3 0.035(3) 0.035(3) 0.044(3) -0.006(3) 0.018(3) 0.000(2)
N4 0.036(3) 0.032(3) 0.029(3) -0.002(2) 0.018(2) -0.002(2)
N5 0.030(3) 0.041(3) 0.034(3) -0.008(2) 0.015(2) 0.001(2)
N6 0.036(3) 0.029(3) 0.035(3) -0.001(2) 0.018(2) -0.003(2)
N7 0.036(3) 0.037(3) 0.051(3) -0.015(3) 0.024(3) -0.005(3)
O1 0.052(3) 0.038(3) 0.067(3) -0.020(3) 0.023(3) -0.002(2)
O2 0.044(3) 0.052(3) 0.048(3) -0.011(2) 0.027(2) -0.006(2)
O3 0.047(3) 0.076(4) 0.130(6) -0.058(4) 0.052(4) -0.024(3)
Zn1 0.0312(4) 0.0295(4) 0.0310(4) -0.0001(3) 0.0151(3) 0.0004(3)
Cl1 0.0349(8) 0.0252(7) 0.0204(7) 0.0005(6) 0.0110(6) 0.0035(6)
Cl2 0.0227(6) 0.0102(6) 0.0177(6) -0.0051(5) 0.0156(5) -0.0031(5)

loop_
_atom_type_symbol
_atom_type_description
_atom_type_scat_dispersion_real
_atom_type_scat_dispersion_imag
_atom_type_scat_source
C C 0.0033 0.0016 'International Tables Vol C Tables 4.2.6.8 and 6.1.1.4'
H H 0.0000 0.0000 'International Tables Vol C Tables 4.2.6.8 and 6.1.1.4'
N N 0.0061 0.0033 'International Tables Vol C Tables 4.2.6.8 and 6.1.1.4'
O O 0.0106 0.0060 'International Tables Vol C Tables 4.2.6.8 and 6.1.1.4'
Zn Zn 0.2839 1.4301 'International Tables Vol C Tables 4.2.6.8 and 6.1.1.4'
Cl Cl 0.1484 0.1585 'International Tables Vol C Tables 4.2.6.8 and 6.1.1.4'

loop_
_geom_angle_atom_site_label_1
_geom_angle_atom_site_label_2
_geom_angle_atom_site_label_3
_geom_angle
N1 C1 C2 111.5(5)
N1 C1 H1A 109.3
C2 C1 H1A 109.3
N1 C1 H1B 109.3
C2 C1 H1B 109.3
H1A C1 H1B 108.0
N2 C2 C3 121.7(6)
N2 C2 C1 116.5(5)
C3 C2 C1 121.6(6)
C4 C3 C2 118.8(6)
C4 C3 H3 120.6
C2 C3 H3 120.6
C5 C4 C3 120.4(6)
C5 C4 H4 119.8
C3 C4 H4 119.8
C4 C5 C6 117.7(6)
C4 C5 H5 121.1
C6 C5 H5 121.1
N2 C6 N3 113.9(5)
N2 C6 C5 122.5(6)
N3 C6 C5 123.6(6)
O1 C7 N3 121.6(6)
O1 C7 C8 123.3(6)
N3 C7 C8 115.1(5)
C11 C8 C9 109.3(6)
C11 C8 C7 111.4(6)
C9 C8 C7 108.4(6)
C11 C8 C10 111.0(6)
C9 C8 C10 108.3(6)
C7 C8 C10 108.3(5)
C8 C9 H9A 109.5
C8 C9 H9B 109.5
H9A C9 H9B 109.5
C8 C9 H9C 109.5
H9A C9 H9C 109.5
H9B C9 H9C 109.5
C8 C10 H10A 109.5
C8 C10 H10B 109.5
H10A C10 H10B 109.5
C8 C10 H10C 109.5
H10A C10 H10C 109.5
H10B C10 H10C 109.5
C8 C11 H11A 109.5
C8 C11 H11B 109.5
H11A C11 H11B 109.5
C8 C11 H11C 109.5
H11A C11 H11C 109.5
H11B C11 H11C 109.5
C13 C12 N1 108.4(5)
C13 C12 H12A 110.0
N1 C12 H12A 110.0
C13 C12 H12B 110.0
N1 C12 H12B 110.0
H12A C12 H12B 108.4
N4 C13 C14 122.6(6)
N4 C13 C12 113.8(5)
C14 C13 C12 123.5(5)
C13 C14 C15 118.3(6)
C13 C14 H14 120.9
C15 C14 H14 120.9
C16 C15 C14 119.4(6)
C16 C15 H15 120.3
C14 C15 H15 120.3
C17 C16 C15 118.7(6)
C17 C16 H16 120.6
C15 C16 H16 120.6
N4 C17 C16 122.8(6)
N4 C17 N5 114.1(5)
C16 C17 N5 123.0(6)
O2 C18 N5 120.7(6)
O2 C18 C19 122.0(6)
N5 C18 C19 117.3(6)
C22 C19 C18 114.0(6)
C22 C19 C20 109.5(7)
C18 C19 C20 105.7(6)
C22 C19 C21 109.6(6)
C18 C19 C21 107.0(5)
C20 C19 C21 111.1(7)
C19 C20 H20A 109.5
C19 C20 H20B 109.5
H20A C20 H20B 109.5
C19 C20 H20C 109.5
H20A C20 H20C 109.5
H20B C20 H20C 109.5
C19 C21 H21A 109.5
C19 C21 H21B 109.5
H21A C21 H21B 109.5
C19 C21 H21C 109.5
H21A C21 H21C 109.5
H21B C21 H21C 109.5
C19 C22 H22A 109.5
C19 C22 H22B 109.5
H22A C22 H22B 109.5
C19 C22 H22C 109.5
H22A C22 H22C 109.5
H22B C22 H22C 109.5
N1 C23 C24 115.0(5)
N1 C23 H23A 108.5
C24 C23 H23A 108.5
N1 C23 H23B 108.5
C24 C23 H23B 108.5
H23A C23 H23B 107.5
N6 C24 C25 123.0(6)
N6 C24 C23 114.7(5)
C25 C24 C23 122.3(6)
C24 C25 C26 118.3(6)
C24 C25 H25 120.8
C26 C25 H25 120.8
C27 C26 C25 119.7(6)
C27 C26 H26 120.1
C25 C26 H26 120.1
C28 C27 C26 117.8(6)
C28 C27 H27 121.1
C26 C27 H27 121.1
N6 C28 C27 123.7(6)
N6 C28 N7 112.1(5)
C27 C28 N7 124.2(6)
O3 C29 N7 121.9(6)
O3 C29 C30 121.2(6)
N7 C29 C30 116.7(6)
C29 C30 C31 106.8(5)
C29 C30 C33 114.4(6)
C31 C30 C33 108.9(6)
C29 C30 C32 107.5(6)
C31 C30 C32 109.0(6)
C33 C30 C32 110.1(6)
C30 C31 H31A 109.5
C30 C31 H31B 109.5
H31A C31 H31B 109.5
C30 C31 H31C 109.5
H31A C31 H31C 109.5
H31B C31 H31C 109.5
C30 C32 H32A 109.5
C30 C32 H32B 109.5
H32A C32 H32B 109.5
C30 C32 H32C 109.5
H32A C32 H32C 109.5
H32B C32 H32C 109.5
C30 C33 H33A 109.5
C30 C33 H33B 109.5
H33A C33 H33B 109.5
C30 C33 H33C 109.5
H33A C33 H33C 109.5
H33B C33 H33C 109.5
C1 N1 C23 111.4(5)
C1 N1 C12 111.2(5)
C23 N1 C12 111.1(5)
C1 N1 Zn1 106.8(4)
C23 N1 Zn1 111.6(4)
C12 N1 Zn1 104.4(3)
C6 N2 C2 118.9(5)
C6 N2 Zn1 129.6(4)
C2 N2 Zn1 111.5(4)
C7 N3 C6 128.2(5)
C7 N3 H3A 115.9
C6 N3 H3A 115.9
C13 N4 C17 118.1(5)
C13 N4 Zn1 111.7(4)
C17 N4 Zn1 128.5(4)
C18 N5 C17 120.9(5)
C18 N5 H5A 119.5
C17 N5 H5A 119.5
C28 N6 C24 117.5(5)
C29 N7 C28 128.8(6)
C29 N7 H7 115.6
C28 N7 H7 115.6
N1 Zn1 N4 78.31(18)
N1 Zn1 N2 78.53(18)
N4 Zn1 N2 156.82(18)
N1 Zn1 Cl1 116.78(14)
N4 Zn1 Cl1 94.60(13)
N2 Zn1 Cl1 96.42(13)
N1 Zn1 Cl2 123.81(14)
N4 Zn1 Cl2 99.04(13)
N2 Zn1 Cl2 93.21(13)
Cl1 Zn1 Cl2 119.36(5)

loop_
_geom_bond_atom_site_label_1
_geom_bond_atom_site_label_2
_geom_bond_distance
C1 N1 1.484(8)
C1 C2 1.512(9)
C1 H1A 0.9900
C1 H1B 0.9900
C2 N2 1.348(8)
C2 C3 1.389(9)
C3 C4 1.381(9)
C3 H3 0.9500
C4 C5 1.377(9)
C4 H4 0.9500
C5 C6 1.400(9)
C5 H5 0.9500
C6 N2 1.344(8)
C6 N3 1.396(8)
C7 O1 1.205(8)
C7 N3 1.390(8)
C7 C8 1.536(9)
C8 C11 1.527(10)
C8 C9 1.528(9)
C8 C10 1.548(9)
C9 H9A 0.9800
C9 H9B 0.9800
C9 H9C 0.9800
C10 H10A 0.9800
C10 H10B 0.9800
C10 H10C 0.9800
C11 H11A 0.9800
C11 H11B 0.9800
C11 H11C 0.9800
C12 C13 1.496(8)
C12 N1 1.505(7)
C12 H12A 0.9900
C12 H12B 0.9900
C13 N4 1.347(7)
C13 C14 1.388(9)
C14 C15 1.396(9)
C14 H14 0.9500
C15 C16 1.392(9)
C15 H15 0.9500
C16 C17 1.370(9)
C16 H16 0.9500
C17 N4 1.359(8)
C17 N5 1.402(8)
C18 O2 1.222(8)
C18 N5 1.386(8)
C18 C19 1.531(9)
C19 C22 1.520(11)
C19 C20 1.532(11)
C19 C21 1.541(9)
C20 H20A 0.9800
C20 H20B 0.9800
C20 H20C 0.9800
C21 H21A 0.9800
C21 H21B 0.9800
C21 H21C 0.9800
C22 H22A 0.9800
C22 H22B 0.9800
C22 H22C 0.9800
C23 N1 1.497(8)
C23 C24 1.521(8)
C23 H23A 0.9900
C23 H23B 0.9900
C24 N6 1.357(8)
C24 C25 1.362(9)
C25 C26 1.393(9)
C25 H25 0.9500
C26 C27 1.385(9)
C26 H26 0.9500
C27 C28 1.374(9)
C27 H27 0.9500
C28 N6 1.337(8)
C28 N7 1.403(8)
C29 O3 1.201(8)
C29 N7 1.371(8)
C29 C30 1.534(10)
C30 C31 1.533(10)
C30 C33 1.538(9)
C30 C32 1.540(10)
C31 H31A 0.9800
C31 H31B 0.9800
C31 H31C 0.9800
C32 H32A 0.9800
C32 H32B 0.9800
C32 H32C 0.9800
C33 H33A 0.9800
C33 H33B 0.9800
C33 H33C 0.9800
N1 Zn1 2.138(5)
N2 Zn1 2.228(5)
N3 H3A 0.8800
N4 Zn1 2.209(5)
N5 H5A 0.8800
N7 H7 0.8800
Zn1 Cl1 2.3033(15)
Zn1 Cl2 2.3327(13)
